data_7246633
loop_
_publ_author_name
'Ejarque, Daniel'
'S\'anchez-F\'erez, Francisco'
'F\'elez-Guerrero, N\'uria'
'Calvet, Teresa'
'Font-Bardia, Merc\`e'
'Pons, Josefina'

_publ_section_title
;
 Pyridine-driven assembly of Zn(ii) and Cd(ii) complexes with 2-furoic
 acid. The role of water in a structural transformation
;
_journal_issue 18
_journal_name_full CrystEngComm
_journal_page_first 2739
_journal_page_last 2754
_journal_paper_doi 10.1039/D3CE00104K
_journal_volume 25
_journal_year 2023
_chemical_formula_moiety 'C44 H36 N8 O16 Zn2'
_chemical_formula_sum 'C44 H36 N8 O16 Zn2'
_chemical_formula_weight 1063.55
_space_group_crystal_system monoclinic
_space_group_IT_number 14
_space_group_name_Hall '-P 2ybc'
_space_group_name_H-M_alt 'P 1 21/c 1'
_atom_sites_solution_hydrogens geom
_audit_creation_method SHELXL-2018/3
_audit_update_record
;
2023-02-02 deposited with the CCDC.	2023-03-20 downloaded from the CCDC.
;
_cell_angle_alpha 90
_cell_angle_beta 104.307(2)
_cell_angle_gamma 90
_cell_formula_units_Z 2
_cell_length_a 11.0553(7)
_cell_length_b 13.6054(10)
_cell_length_c 15.7426(10)
_cell_measurement_reflns_used 4895
_cell_measurement_temperature 100(2)
_cell_measurement_theta_max 25.03
_cell_measurement_theta_min 2.53
_cell_volume 2294.4(3)
_computing_cell_refinement 'Bruker SAINT'
_computing_data_collection 'Bruker APEX4'
_computing_data_reduction 'Bruker SAINT'
_computing_molecular_graphics 'Bruker SHELXTL'
_computing_publication_material 'Bruker SHELXTL'
_computing_structure_refinement 'SHELXL-2018/3 (Sheldrick, 2018)'
_computing_structure_solution 'SHELXT 2014/5 (Sheldrick, 2014)'
_diffrn_ambient_temperature 100(2)
_diffrn_measured_fraction_theta_full 1.000
_diffrn_measured_fraction_theta_max 0.999
_diffrn_measurement_device_type 'D8 Venture'
_diffrn_measurement_method '\f and \w scans'
_diffrn_radiation_type MoK\a
_diffrn_radiation_wavelength 0.71073
_diffrn_reflns_av_R_equivalents 0.1346
_diffrn_reflns_av_unetI/netI 0.0588
_diffrn_reflns_Laue_measured_fraction_full 1.000
_diffrn_reflns_Laue_measured_fraction_max 0.999
_diffrn_reflns_limit_h_max 13
_diffrn_reflns_limit_h_min -13
_diffrn_reflns_limit_k_max 17
_diffrn_reflns_limit_k_min -17
_diffrn_reflns_limit_l_max 19
_diffrn_reflns_limit_l_min -19
_diffrn_reflns_number 53701
_diffrn_reflns_point_group_measured_fraction_full 1.000
_diffrn_reflns_point_group_measured_fraction_max 0.999
_diffrn_reflns_theta_full 25.242
_diffrn_reflns_theta_max 26.404
_diffrn_reflns_theta_min 1.901
_diffrn_source microfocus
_exptl_absorpt_coefficient_mu 1.127
_exptl_absorpt_correction_T_max 0.7454
_exptl_absorpt_correction_T_min 0.6222
_exptl_absorpt_correction_type multi-scan
_exptl_absorpt_process_details sadabs
_exptl_crystal_colour colourless
_exptl_crystal_density_diffrn 1.539
_exptl_crystal_description prism
_exptl_crystal_F_000 1088
_exptl_crystal_size_max 0.135
_exptl_crystal_size_mid 0.031
_exptl_crystal_size_min 0.016
_refine_diff_density_max 0.443
_refine_diff_density_min -0.980
_refine_diff_density_rms 0.100
_refine_ls_extinction_method none
_refine_ls_goodness_of_fit_ref 1.088
_refine_ls_hydrogen_treatment constr
_refine_ls_matrix_type full
_refine_ls_number_parameters 286
_refine_ls_number_reflns 4693
_refine_ls_number_restraints 0
_refine_ls_restrained_S_all 1.088
_refine_ls_R_factor_all 0.0863
_refine_ls_R_factor_gt 0.0628
_refine_ls_shift/su_max 0.000
_refine_ls_shift/su_mean 0.000
_refine_ls_structure_factor_coef Fsqd
_refine_ls_weighting_details 'w=1/[\s^2^(Fo^2^)+(0.0296P)^2^+8.8943P] where P=(Fo^2^+2Fc^2^)/3'
_refine_ls_weighting_scheme calc
_refine_ls_wR_factor_gt 0.1158
_refine_ls_wR_factor_ref 0.1243
_reflns_Friedel_coverage 0.000
_reflns_number_gt 3681
_reflns_number_total 4693
_reflns_threshold_expression 'I > 2\s(I)'
_cod_data_source_file d3ce00104k2.cif
_cod_data_source_block mo_C20AAB176_0m_a
_cod_depositor_comments 'Adding full bibliography for 7246632--7246636.cif.'
_cod_original_sg_symbol_H-M 'P 21/c'
_cod_database_code 7246633
_shelx_shelxl_version_number 2018/3
_shelx_space_group_comment
;
The symmetry employed for this shelxl refinement is uniquely defined
by the following loop, which should always be used as a source of
symmetry information in preference to the above space-group names.
They are only intended as comments.
;

loop_
_space_group_symop_operation_xyz
'x, y, z'
'-x, y+1/2, -z+1/2'
'-x, -y, -z'
'x, -y-1/2, z-1/2'

loop_
_atom_site_label
_atom_site_type_symbol
_atom_site_fract_x
_atom_site_fract_y
_atom_site_fract_z
_atom_site_U_iso_or_equiv
_atom_site_adp_type
_atom_site_occupancy
_atom_site_site_symmetry_order
_atom_site_calc_flag
_atom_site_refinement_flags_posn
_atom_site_refinement_flags_adp
_atom_site_refinement_flags_occupancy
_atom_site_disorder_assembly
_atom_site_disorder_group
Zn1 Zn 0.45080(4) 0.86761(4) 0.45462(3) 0.01183(13) Uani 1 1 d . . . . .
O1 O 0.9248(3) 0.7860(3) 0.84115(19) 0.0232(5) Uani 1 1 d . . . . .
O2 O -0.0460(3) 0.7999(3) 0.07771(19) 0.0235(5) Uani 1 1 d . . . . .
O6 O 0.3264(3) 0.9515(2) 0.49663(19) 0.0183(7) Uani 1 1 d . . . . .
O7 O 0.4204(3) 1.0647(2) 0.59572(19) 0.0180(7) Uani 1 1 d . . . . .
O8 O 0.2307(3) 1.0567(3) 0.6756(2) 0.0324(9) Uani 1 1 d . . . . .
N1 N 0.5683(3) 0.8461(3) 0.5837(2) 0.0146(8) Uani 1 1 d . . . . .
N2 N 0.7680(3) 0.7978(3) 0.9090(2) 0.0232(5) Uani 1 1 d . . . . .
H2NA H 0.818583 0.790536 0.961343 0.028 Uiso 1 1 calc R U . . .
H2NB H 0.687386 0.805719 0.903477 0.028 Uiso 1 1 calc R U . . .
N3 N 0.3232(3) 0.8656(3) 0.3273(2) 0.0164(7) Uani 1 1 d . . . . .
N4 N 0.1064(3) 0.8073(3) 0.0060(2) 0.0235(5) Uani 1 1 d . . . . .
H4A H 0.053481 0.797452 -0.045125 0.028 Uiso 1 1 calc R U . . .
H4B H 0.186363 0.814990 0.009052 0.028 Uiso 1 1 calc R U . . .
C1 C 0.6928(4) 0.8353(3) 0.5959(3) 0.0147(9) Uani 1 1 d . . . . .
H1 H 0.727474 0.839827 0.546508 0.018 Uiso 1 1 calc R U . . .
C2 C 0.7716(4) 0.8179(3) 0.6769(3) 0.0175(9) Uani 1 1 d . . . . .
H2 H 0.858571 0.809708 0.682714 0.021 Uiso 1 1 calc R U . . .
C3 C 0.7229(4) 0.8123(3) 0.7501(3) 0.0151(9) Uani 1 1 d . . . . .
C4 C 0.5936(4) 0.8214(3) 0.7371(3) 0.0151(9) Uani 1 1 d . . . . .
H4 H 0.556053 0.816139 0.785085 0.018 Uiso 1 1 calc R U . . .
C5 C 0.5216(4) 0.8381(3) 0.6535(3) 0.0141(9) Uani 1 1 d . . . . .
H5 H 0.433912 0.844273 0.645305 0.017 Uiso 1 1 calc R U . . .
C6 C 0.8131(4) 0.7967(4) 0.8384(3) 0.0232(5) Uani 1 1 d . . . . .
C7 C 0.3598(4) 0.8750(4) 0.2533(3) 0.0247(10) Uani 1 1 d . . . . .
H7 H 0.443525 0.894575 0.257170 0.030 Uiso 1 1 calc R U . . .
C8 C 0.2822(4) 0.8579(4) 0.1707(3) 0.0251(11) Uani 1 1 d . . . . .
H8 H 0.312837 0.864686 0.119640 0.030 Uiso 1 1 calc R U . . .
C9 C 0.1589(4) 0.8305(3) 0.1639(3) 0.0159(9) Uani 1 1 d . . . . .
C10 C 0.1214(4) 0.8202(4) 0.2406(3) 0.0212(10) Uani 1 1 d . . . . .
H10 H 0.038514 0.800235 0.238816 0.025 Uiso 1 1 calc R U . . .
C11 C 0.2050(4) 0.8391(3) 0.3206(3) 0.0204(10) Uani 1 1 d . . . . .
H11 H 0.176786 0.832965 0.372648 0.024 Uiso 1 1 calc R U . . .
C12 C 0.0658(4) 0.8104(4) 0.0779(3) 0.0235(5) Uani 1 1 d . . . . .
C18 C 0.3325(4) 1.0059(3) 0.5617(3) 0.0137(9) Uani 1 1 d . . . . .
C19 C 0.2259(4) 1.0008(3) 0.6021(3) 0.0208(10) Uani 1 1 d . . . . .
C20 C 0.1190(5) 0.9495(4) 0.5798(4) 0.0419(15) Uani 1 1 d . . . . .
H20 H 0.093279 0.905492 0.531856 0.050 Uiso 1 1 calc R U . . .
C21 C 0.0517(6) 0.9753(5) 0.6439(5) 0.0565(19) Uani 1 1 d . . . . .
H21 H -0.028137 0.951641 0.646604 0.068 Uiso 1 1 calc R U . . .
C22 C 0.1226(5) 1.0387(5) 0.6986(4) 0.0473(16) Uani 1 1 d . . . . .
H22 H 0.100322 1.067637 0.747507 0.057 Uiso 1 1 calc R U . . .
O3 O 0.5096(2) 0.7210(2) 0.41759(18) 0.0155(6) Uani 1 1 d . . . . .
O4 O 0.3544(3) 0.7262(2) 0.48272(18) 0.0162(6) Uani 1 1 d . . . . .
O5 O 0.2999(3) 0.5313(3) 0.4451(2) 0.0288(8) Uani 1 1 d . . . . .
C13 C 0.4231(4) 0.6789(3) 0.4432(3) 0.0155(6) Uani 1 1 d . . . . .
C14 C 0.3972(4) 0.5752(3) 0.4219(3) 0.0155(6) Uani 1 1 d . . . . .
C15 C 0.4564(4) 0.5116(3) 0.3817(3) 0.0139(9) Uani 1 1 d . . . . .
H15 H 0.527744 0.524622 0.360094 0.017 Uiso 1 1 calc R U . . .
C16 C 0.3920(5) 0.4207(3) 0.3775(3) 0.0246(10) Uani 1 1 d . . . . .
H16 H 0.412199 0.361034 0.352754 0.030 Uiso 1 1 calc R U . . .
C17 C 0.2972(5) 0.4355(4) 0.4151(3) 0.0275(11) Uani 1 1 d . . . . .
H17 H 0.237216 0.387397 0.420411 0.033 Uiso 1 1 calc R U . . .

loop_
_atom_site_aniso_label
_atom_site_aniso_U_11
_atom_site_aniso_U_22
_atom_site_aniso_U_33
_atom_site_aniso_U_23
_atom_site_aniso_U_13
_atom_site_aniso_U_12
Zn1 0.0085(2) 0.0191(2) 0.0067(2) -0.0004(2) -0.00055(16) -0.0010(2)
O1 0.0099(9) 0.0482(14) 0.0098(10) -0.0019(9) -0.0011(8) -0.0007(9)
O2 0.0047(9) 0.0517(15) 0.0128(10) -0.0020(10) -0.0003(8) -0.0014(9)
O6 0.0162(15) 0.0234(17) 0.0139(16) -0.0039(13) 0.0012(12) 0.0010(13)
O7 0.0141(15) 0.0276(17) 0.0116(15) -0.0003(13) 0.0020(12) -0.0044(13)
O8 0.0246(18) 0.048(2) 0.029(2) -0.0079(17) 0.0139(16) -0.0025(16)
N1 0.0118(17) 0.018(2) 0.0126(17) 0.0006(14) -0.0005(14) 0.0012(14)
N2 0.0099(9) 0.0482(14) 0.0098(10) -0.0019(9) -0.0011(8) -0.0007(9)
N3 0.0125(16) 0.0235(19) 0.0128(17) 0.0006(16) 0.0025(14) 0.0026(16)
N4 0.0047(9) 0.0517(15) 0.0128(10) -0.0020(10) -0.0003(8) -0.0014(9)
C1 0.015(2) 0.022(2) 0.009(2) 0.0011(16) 0.0069(17) 0.0013(17)
C2 0.012(2) 0.025(2) 0.015(2) 0.0008(18) 0.0014(17) -0.0013(18)
C3 0.011(2) 0.023(2) 0.011(2) -0.0021(17) 0.0015(17) -0.0032(17)
C4 0.011(2) 0.025(2) 0.011(2) 0.0009(17) 0.0047(17) -0.0008(17)
C5 0.0101(19) 0.022(2) 0.010(2) 0.0016(16) 0.0016(16) 0.0005(16)
C6 0.0099(9) 0.0482(14) 0.0098(10) -0.0019(9) -0.0011(8) -0.0007(9)
C7 0.012(2) 0.043(3) 0.019(2) -0.002(2) 0.0039(18) -0.006(2)
C8 0.012(2) 0.053(3) 0.011(2) 0.002(2) 0.0049(17) -0.005(2)
C9 0.0046(18) 0.034(3) 0.009(2) -0.0030(18) 0.0004(16) -0.0007(17)
C10 0.009(2) 0.040(3) 0.014(2) -0.002(2) 0.0016(17) -0.0033(19)
C11 0.014(2) 0.038(3) 0.009(2) 0.0014(18) 0.0022(17) -0.0029(18)
C12 0.0047(9) 0.0517(15) 0.0128(10) -0.0020(10) -0.0003(8) -0.0014(9)
C18 0.0110(19) 0.022(2) 0.007(2) 0.0037(17) -0.0004(16) -0.0008(16)
C19 0.020(2) 0.027(3) 0.017(2) -0.0067(19) 0.0082(19) -0.0021(19)
C20 0.026(3) 0.048(4) 0.055(4) -0.009(3) 0.015(3) -0.014(3)
C21 0.029(3) 0.079(5) 0.070(5) -0.008(4) 0.030(3) -0.017(3)
C22 0.035(3) 0.076(5) 0.039(4) -0.008(3) 0.023(3) 0.000(3)
O3 0.0082(13) 0.0261(17) 0.0120(15) -0.0003(12) 0.0020(11) -0.0019(12)
O4 0.0101(14) 0.0248(17) 0.0130(15) -0.0043(12) 0.0016(12) 0.0004(12)
O5 0.0279(19) 0.033(2) 0.0282(19) 0.0031(15) 0.0114(16) -0.0018(15)
C13 0.0148(15) 0.0223(16) 0.0078(14) 0.0009(12) -0.0004(12) -0.0002(12)
C14 0.0148(15) 0.0223(16) 0.0078(14) 0.0009(12) -0.0004(12) -0.0002(12)
C15 0.0087(19) 0.019(2) 0.014(2) 0.0056(17) 0.0019(17) -0.0010(16)
C16 0.032(3) 0.017(2) 0.024(3) -0.0027(19) 0.005(2) 0.002(2)
C17 0.028(3) 0.023(3) 0.029(3) 0.007(2) 0.002(2) -0.004(2)

loop_
_atom_type_symbol
_atom_type_description
_atom_type_scat_dispersion_real
_atom_type_scat_dispersion_imag
_atom_type_scat_source
C C 0.0033 0.0016 'International Tables Vol C Tables 4.2.6.8 and 6.1.1.4'
H H 0.0000 0.0000 'International Tables Vol C Tables 4.2.6.8 and 6.1.1.4'
N N 0.0061 0.0033 'International Tables Vol C Tables 4.2.6.8 and 6.1.1.4'
O O 0.0106 0.0060 'International Tables Vol C Tables 4.2.6.8 and 6.1.1.4'
Zn Zn 0.2839 1.4301 'International Tables Vol C Tables 4.2.6.8 and 6.1.1.4'

loop_
_geom_angle_atom_site_label_1
_geom_angle_atom_site_label_2
_geom_angle_atom_site_label_3
_geom_angle
_geom_angle_site_symmetry_1
_geom_angle_site_symmetry_3
_geom_angle_publ_flag
O7 Zn1 O6 118.36(12) 3_676 . ?
O7 Zn1 N1 96.52(12) 3_676 . ?
O6 Zn1 N1 93.93(13) . . ?
O7 Zn1 N3 90.22(13) 3_676 . ?
O6 Zn1 N3 88.25(13) . . ?
N1 Zn1 N3 170.86(14) . . ?
O7 Zn1 O3 91.51(11) 3_676 . ?
O6 Zn1 O3 149.39(11) . . ?
N1 Zn1 O3 88.77(12) . . ?
N3 Zn1 O3 84.88(12) . . ?
O7 Zn1 O4 149.98(11) 3_676 . ?
O6 Zn1 O4 91.39(11) . . ?
N1 Zn1 O4 84.52(12) . . ?
N3 Zn1 O4 86.55(12) . . ?
O3 Zn1 O4 58.48(10) . . ?
O7 Zn1 C13 120.62(13) 3_676 . ?
O6 Zn1 C13 120.32(13) . . ?
N1 Zn1 C13 87.96(13) . . ?
N3 Zn1 C13 83.29(14) . . ?
O3 Zn1 C13 29.21(11) . . ?
O4 Zn1 C13 29.37(11) . . ?
C18 O6 Zn1 134.3(3) . . ?
C18 O7 Zn1 131.5(3) . 3_676 ?
C22 O8 C19 105.8(4) . . ?
C5 N1 C1 117.6(4) . . ?
C5 N1 Zn1 121.8(3) . . ?
C1 N1 Zn1 120.5(3) . . ?
C7 N3 C11 117.5(4) . . ?
C7 N3 Zn1 122.9(3) . . ?
C11 N3 Zn1 118.8(3) . . ?
N1 C1 C2 122.7(4) . . ?
C1 C2 C3 119.5(4) . . ?
C2 C3 C4 117.7(4) . . ?
C2 C3 C6 117.9(4) . . ?
C4 C3 C6 124.4(4) . . ?
C5 C4 C3 118.8(4) . . ?
N1 C5 C4 123.6(4) . . ?
O1 C6 N2 123.5(4) . . ?
O1 C6 C3 118.4(4) . . ?
N2 C6 C3 118.0(4) . . ?
N3 C7 C8 123.5(4) . . ?
C7 C8 C9 118.9(4) . . ?
C10 C9 C8 117.5(4) . . ?
C10 C9 C12 118.8(4) . . ?
C8 C9 C12 123.7(4) . . ?
C9 C10 C11 119.9(4) . . ?
N3 C11 C10 122.7(4) . . ?
O2 C12 N4 123.0(4) . . ?
O2 C12 C9 118.6(4) . . ?
N4 C12 C9 118.4(4) . . ?
O6 C18 O7 126.8(4) . . ?
O6 C18 C19 116.0(4) . . ?
O7 C18 C19 117.2(4) . . ?
C20 C19 O8 110.9(4) . . ?
C20 C19 C18 131.1(5) . . ?
O8 C19 C18 118.0(4) . . ?
C19 C20 C21 105.3(5) . . ?
C22 C21 C20 106.8(5) . . ?
C21 C22 O8 111.2(5) . . ?
C13 O3 Zn1 91.7(2) . . ?
C13 O4 Zn1 88.1(2) . . ?
C14 O5 C17 105.9(4) . . ?
O3 C13 O4 121.3(4) . . ?
O3 C13 C14 119.0(4) . . ?
O4 C13 C14 119.6(4) . . ?
O3 C13 Zn1 59.1(2) . . ?
O4 C13 Zn1 62.5(2) . . ?
C14 C13 Zn1 170.8(3) . . ?
C15 C14 O5 110.9(4) . . ?
C15 C14 C13 130.0(4) . . ?
O5 C14 C13 119.1(4) . . ?
C14 C15 C16 106.8(4) . . ?
C17 C16 C15 106.6(4) . . ?
C16 C17 O5 109.8(4) . . ?

loop_
_geom_bond_atom_site_label_1
_geom_bond_atom_site_label_2
_geom_bond_distance
_geom_bond_site_symmetry_2
_geom_bond_publ_flag
Zn1 O7 2.015(3) 3_676 ?
Zn1 O6 2.020(3) . ?
Zn1 N1 2.144(4) . ?
Zn1 N3 2.148(3) . ?
Zn1 O3 2.220(3) . ?
Zn1 O4 2.295(3) . ?
Zn1 C13 2.586(4) . ?
O1 C6 1.234(5) . ?
O2 C12 1.244(5) . ?
O6 C18 1.252(5) . ?
O7 C18 1.270(5) . ?
O8 C22 1.354(6) . ?
O8 C19 1.374(5) . ?
N1 C5 1.328(5) . ?
N1 C1 1.351(5) . ?
N2 C6 1.326(5) . ?
N3 C7 1.331(5) . ?
N3 C11 1.334(5) . ?
N4 C12 1.317(5) . ?
C1 C2 1.375(6) . ?
C2 C3 1.389(6) . ?
C3 C4 1.399(5) . ?
C3 C6 1.511(6) . ?
C4 C5 1.379(6) . ?
C7 C8 1.390(6) . ?
C8 C9 1.392(6) . ?
C9 C10 1.377(6) . ?
C9 C12 1.511(6) . ?
C10 C11 1.389(6) . ?
C18 C19 1.474(6) . ?
C19 C20 1.342(7) . ?
C20 C21 1.437(8) . ?
C21 C22 1.329(9) . ?
O3 C13 1.263(5) . ?
O4 C13 1.269(5) . ?
O5 C14 1.357(5) . ?
O5 C17 1.385(6) . ?
C13 C14 1.463(6) . ?
C14 C15 1.335(6) . ?
C15 C16 1.420(6) . ?
C16 C17 1.340(7) . ?
